data_7220513
loop_
_publ_author_name
'Pfeiffer, Constance R.'
'Fowler, Drew A.'
'Atwood, Jerry L.'

_publ_section_title
;
 Establishing trends based on solvent system changes in cocrystals
 containing pyrogallol[4]arenes and fluorescent probes rhodamine B and
 pyronin Y
;
_journal_issue 24
_journal_name_full CrystEngComm
_journal_page_first 4475
_journal_paper_doi 10.1039/C5CE00771B
_journal_volume 17
_journal_year 2015
_chemical_formula_moiety 'C36 H40 O12, C28 H30 O3 N2, 2(C2 H6 O1), 2(H2 O1)'
_chemical_formula_sum 'C68 H86 N2 O19'
_chemical_formula_weight 1235.39
_chemical_name_common 'C-ethylpyrogallol[4]arene with rhodamine B'
_space_group_IT_number 2
_symmetry_cell_setting triclinic
_symmetry_Int_Tables_number 2
_symmetry_space_group_name_Hall '-P 1'
_symmetry_space_group_name_H-M 'P -1'
_atom_sites_solution_hydrogens geom
_atom_sites_solution_primary direct
_atom_sites_solution_secondary difmap
_audit_creation_method SHELXL-97
_audit_update_record
;
2014-07-07 deposited with the CCDC.
2015-05-14 downloaded from the CCDC.
;
_cell_angle_alpha 69.247(2)
_cell_angle_beta 75.581(3)
_cell_angle_gamma 78.539(3)
_cell_formula_units_Z 2
_cell_length_a 12.4659(7)
_cell_length_b 15.6276(8)
_cell_length_c 17.6068(9)
_cell_measurement_reflns_used 9943
_cell_measurement_temperature 173(2)
_cell_measurement_theta_max 65.1
_cell_measurement_theta_min 2.7
_cell_volume 3083.2(3)
_computing_cell_refinement 'APEX2 (Bruker AXS, 2008)'
_computing_data_collection 'APEX2 (Bruker AXS, 2008)'
_computing_data_reduction 'APEX2 (Bruker AXS, 2008)'
_computing_molecular_graphics 'X-SEED, Barbour, 2001'
_computing_publication_material 'CIFTAB (Sheldrick, 2013)'
_computing_structure_refinement 'SHELXL-1997 (Sheldrick, 1997)'
_computing_structure_solution 'SHELXS-1997 (Sheldrick, 1997)'
_diffrn_ambient_temperature 173(2)
_diffrn_measured_fraction_theta_full 0.955
_diffrn_measured_fraction_theta_max 0.955
_diffrn_measurement_device_type 'Bruker APEXII CCD area detector'
_diffrn_measurement_method 'omega scans'
_diffrn_radiation_monochromator graphite
_diffrn_radiation_type CuK\a
_diffrn_radiation_wavelength 1.54178
_diffrn_reflns_av_R_equivalents 0.0388
_diffrn_reflns_av_sigmaI/netI 0.0392
_diffrn_reflns_limit_h_max 14
_diffrn_reflns_limit_h_min -12
_diffrn_reflns_limit_k_max 17
_diffrn_reflns_limit_k_min -18
_diffrn_reflns_limit_l_max 20
_diffrn_reflns_limit_l_min -20
_diffrn_reflns_number 35532
_diffrn_reflns_theta_full 65.21
_diffrn_reflns_theta_max 65.21
_diffrn_reflns_theta_min 2.74
_diffrn_source 'fine-focus sealed tube'
_diffrn_standards_decay_% 0.0
_exptl_absorpt_coefficient_mu 0.797
_exptl_absorpt_correction_T_max 0.99
_exptl_absorpt_correction_T_min 0.87
_exptl_absorpt_correction_type multi-scan
_exptl_absorpt_process_details
;
 Data were corrected for decay and absorption using the program SADABS 
 (Sheldrick, G. M. (2003). SADABS. Version 2.10. University of
 G\"ottingen, Germany).
;
_exptl_crystal_colour pink
_exptl_crystal_density_diffrn 1.331
_exptl_crystal_density_method 'not measured'
_exptl_crystal_description plate
_exptl_crystal_F_000 1320
_exptl_crystal_size_max 0.08
_exptl_crystal_size_mid 0.06
_exptl_crystal_size_min 0.01
_refine_diff_density_max 0.454
_refine_diff_density_min -0.480
_refine_diff_density_rms 0.062
_refine_ls_extinction_method none
_refine_ls_goodness_of_fit_ref 1.031
_refine_ls_hydrogen_treatment constr
_refine_ls_matrix_type full
_refine_ls_number_parameters 848
_refine_ls_number_reflns 10079
_refine_ls_number_restraints 0
_refine_ls_restrained_S_all 1.031
_refine_ls_R_factor_all 0.0665
_refine_ls_R_factor_gt 0.0581
_refine_ls_shift/su_max 0.000
_refine_ls_shift/su_mean 0.000
_refine_ls_structure_factor_coef Fsqd
_refine_ls_weighting_details 'calc w=1/[\s^2^(Fo^2^)+(0.0988P)^2^+2.3451P] where P=(Fo^2^+2Fc^2^)/3'
_refine_ls_weighting_scheme calc
_refine_ls_wR_factor_gt 0.1597
_refine_ls_wR_factor_ref 0.1697
_reflns_number_gt 8630
_reflns_number_total 10079
_reflns_threshold_expression >2sigma(I)
_cod_data_source_file c5ce00771b1.cif
_cod_data_source_block 239l
_cod_depositor_comments 'Adding full bibliography for 7220511--7220518.cif.'
_cod_database_code 7220513

loop_
_symmetry_equiv_pos_as_xyz
'x, y, z'
'-x, -y, -z'

loop_
_atom_site_label
_atom_site_type_symbol
_atom_site_fract_x
_atom_site_fract_y
_atom_site_fract_z
_atom_site_U_iso_or_equiv
_atom_site_adp_type
_atom_site_occupancy
_atom_site_symmetry_multiplicity
_atom_site_calc_flag
_atom_site_refinement_flags
_atom_site_disorder_assembly
_atom_site_disorder_group
O1B O 0.48996(13) 0.66714(11) 0.21827(9) 0.0290(4) Uani 1 1 d . . .
O2B O 0.80565(13) 0.62542(10) 0.26965(10) 0.0317(4) Uani 1 1 d . . .
O3B O 0.97397(13) 0.66672(11) 0.20640(10) 0.0323(4) Uani 1 1 d . . .
N2B N 0.31561(16) 0.59512(13) 0.50121(12) 0.0295(4) Uani 1 1 d . . .
C21B C 0.72195(19) 0.81870(15) 0.24542(13) 0.0253(5) Uani 1 1 d . . .
C11B C 0.40134(19) 0.63480(15) 0.35624(14) 0.0270(5) Uani 1 1 d . . .
H11B H 0.3538 0.6011 0.3462 0.032 Uiso 1 1 calc R . .
C9B C 0.46176(19) 0.69420(15) 0.44698(14) 0.0278(5) Uani 1 1 d . . .
H9B H 0.4541 0.7006 0.4998 0.033 Uiso 1 1 calc R . .
C7B C 0.55437(18) 0.73112(14) 0.30249(13) 0.0245(4) Uani 1 1 d . . .
C6B C 0.63832(18) 0.76954(14) 0.23535(13) 0.0245(4) Uani 1 1 d . . .
C5B C 0.64201(19) 0.76059(15) 0.15868(14) 0.0270(5) Uani 1 1 d . . .
C27B C 0.87292(18) 0.68352(15) 0.23943(13) 0.0266(5) Uani 1 1 d . . .
C10B C 0.39054(19) 0.64008(15) 0.43628(14) 0.0267(5) Uani 1 1 d . . .
C12B C 0.48146(19) 0.67891(15) 0.29319(13) 0.0260(5) Uani 1 1 d . . .
C1B C 0.5691(2) 0.70659(15) 0.15162(14) 0.0284(5) Uani 1 1 d . . .
C26B C 0.83372(19) 0.78012(15) 0.24311(13) 0.0257(5) Uani 1 1 d . . .
C41 C 0.7188(2) 0.80016(16) 0.08475(14) 0.0323(5) Uani 1 1 d . . .
H41 H 0.7685 0.8384 0.0857 0.039 Uiso 1 1 calc R . .
N1B N 0.6529(2) 0.71229(16) -0.06300(13) 0.0458(6) Uani 1 1 d . . .
C8B C 0.54053(19) 0.73683(15) 0.38299(13) 0.0261(5) Uani 1 1 d . . .
H8B H 0.5875 0.7714 0.3926 0.031 Uiso 1 1 calc R . .
C25B C 0.90990(19) 0.83063(16) 0.24883(14) 0.0289(5) Uani 1 1 d . . .
H25B H 0.9861 0.8054 0.2466 0.035 Uiso 1 1 calc R . .
C4B C 0.7223(2) 0.78449(17) 0.01329(14) 0.0353(5) Uani 1 1 d . . .
H4B H 0.7744 0.8121 -0.0347 0.042 Uiso 1 1 calc R . .
C19B C 0.2936(2) 0.61020(18) 0.58142(14) 0.0342(5) Uani 1 1 d . . .
H19A H 0.2156 0.6001 0.6092 0.041 Uiso 1 1 calc R . .
H19B H 0.3016 0.6751 0.5722 0.041 Uiso 1 1 calc R . .
C22B C 0.6889(2) 0.90615(16) 0.25333(14) 0.0296(5) Uani 1 1 d . . .
H22B H 0.6132 0.9325 0.2544 0.036 Uiso 1 1 calc R . .
C24B C 0.8763(2) 0.91708(16) 0.25766(14) 0.0314(5) Uani 1 1 d . . .
H24B H 0.9291 0.9503 0.2623 0.038 Uiso 1 1 calc R . .
C23B C 0.7660(2) 0.95507(16) 0.25967(15) 0.0324(5) Uani 1 1 d . . .
H23B H 0.7430 1.0146 0.2654 0.039 Uiso 1 1 calc R . .
C17B C 0.2539(2) 0.52662(17) 0.49708(15) 0.0340(5) Uani 1 1 d . . .
H17A H 0.2437 0.4774 0.5514 0.041 Uiso 1 1 calc R . .
H17B H 0.2986 0.4981 0.4553 0.041 Uiso 1 1 calc R . .
C3B C 0.6497(2) 0.72746(17) 0.00813(14) 0.0367(6) Uani 1 1 d . . .
C2B C 0.5729(2) 0.68765(17) 0.08087(14) 0.0343(5) Uani 1 1 d . . .
H2B H 0.5243 0.6481 0.0805 0.041 Uiso 1 1 calc R . .
C15B C 0.7372(3) 0.7469(2) -0.13729(16) 0.0549(8) Uani 1 1 d . . .
H15A H 0.7459 0.8109 -0.1438 0.066 Uiso 1 1 calc R . .
H15B H 0.7112 0.7483 -0.1865 0.066 Uiso 1 1 calc R . .
C18B C 0.1410(2) 0.56727(19) 0.47493(18) 0.0409(6) Uani 1 1 d . . .
H18A H 0.0981 0.5993 0.5138 0.061 Uiso 1 1 calc R . .
H18B H 0.1009 0.5178 0.4780 0.061 Uiso 1 1 calc R . .
H18C H 0.1507 0.6111 0.4185 0.061 Uiso 1 1 calc R . .
C20B C 0.3710(3) 0.5473(2) 0.63779(17) 0.0471(7) Uani 1 1 d . . .
H20A H 0.3602 0.4830 0.6501 0.071 Uiso 1 1 calc R . .
H20B H 0.3545 0.5621 0.6895 0.071 Uiso 1 1 calc R . .
H20C H 0.4486 0.5562 0.6103 0.071 Uiso 1 1 calc R . .
C13B C 0.5772(4) 0.6566(2) -0.07043(18) 0.0636(10) Uani 1 1 d . . .
H13A H 0.5568 0.6845 -0.1257 0.076 Uiso 1 1 calc R . .
H13B H 0.5079 0.6580 -0.0283 0.076 Uiso 1 1 calc R . .
C14B C 0.6260(6) 0.5577(3) -0.0594(3) 0.111(2) Uani 1 1 d . . .
H14A H 0.6965 0.5556 -0.0992 0.166 Uiso 1 1 calc R . .
H14B H 0.5735 0.5253 -0.0690 0.166 Uiso 1 1 calc R . .
H14C H 0.6398 0.5278 -0.0030 0.166 Uiso 1 1 calc R . .
C16B C 0.8463(5) 0.6899(3) -0.1335(3) 0.107(2) Uani 1 1 d . . .
H16A H 0.8700 0.6847 -0.0829 0.160 Uiso 1 1 calc R . .
H16B H 0.9015 0.7186 -0.1819 0.160 Uiso 1 1 calc R . .
H16C H 0.8400 0.6283 -0.1334 0.160 Uiso 1 1 calc R . .
O2 O 0.05892(13) 0.49989(10) 0.28626(10) 0.0292(3) Uani 1 1 d . . .
H2 H 0.0154 0.5448 0.2635 0.035 Uiso 1 1 calc R . .
O3 O 0.27258(13) 0.50221(10) 0.29492(10) 0.0306(4) Uani 1 1 d . . .
H3 H 0.2046 0.5068 0.2941 0.037 Uiso 1 1 calc R . .
O4 O 0.47955(14) 0.48651(11) 0.20549(10) 0.0329(4) Uani 1 1 d . . .
H4 H 0.4369 0.5330 0.2129 0.039 Uiso 1 1 calc R . .
O6 O -0.17534(15) 0.32987(11) 0.22912(12) 0.0378(4) Uani 1 1 d . . .
H6 H -0.2031 0.3838 0.2061 0.045 Uiso 1 1 calc R . .
O7 O 0.41154(15) -0.01684(12) 0.09177(11) 0.0374(4) Uani 1 1 d . . .
H7 H 0.3430 -0.0134 0.0932 0.045 Uiso 1 1 calc R . .
O8 O 0.19448(15) -0.00898(12) 0.10399(10) 0.0345(4) Uani 1 1 d . . .
H8 H 0.1642 0.0020 0.0633 0.041 Uiso 1 1 calc R . .
O9 O 0.62056(16) 0.17389(14) 0.14060(13) 0.0462(5) Uani 1 1 d . . .
H9 H 0.6631 0.1641 0.0985 0.055 Uiso 1 1 calc R . .
O11 O 0.59407(14) 0.32465(12) 0.20189(11) 0.0362(4) Uani 1 1 d . . .
H11 H 0.6129 0.2752 0.1906 0.043 Uiso 1 1 calc R . .
O12 O -0.10976(15) 0.49448(11) 0.20506(10) 0.0342(4) Uani 1 1 d . . .
H12 H -0.1382 0.5333 0.2297 0.041 Uiso 1 1 calc R . .
O14 O -0.12941(15) 0.18843(11) 0.16618(11) 0.0360(4) Uani 1 1 d . . .
H14 H -0.1530 0.2258 0.1928 0.043 Uiso 1 1 calc R . .
O15 O 0.57573(17) 0.09129(15) 0.03994(12) 0.0495(5) Uani 1 1 d . . .
H15 H 0.5511 0.0652 0.0146 0.059 Uiso 1 1 calc R . .
O16 O 0.01013(17) 0.10383(13) 0.06165(10) 0.0427(4) Uani 1 1 d . . .
H16 H -0.0148 0.1591 0.0403 0.051 Uiso 1 1 calc R . .
C19 C 0.02688(18) 0.25557(15) 0.36317(13) 0.0246(5) Uani 1 1 d . . .
H19 H 0.0572 0.2002 0.3997 0.029 Uiso 1 1 calc R . .
C25 C 0.15580(19) 0.01471(14) 0.23541(13) 0.0253(5) Uani 1 1 d . . .
C15 C 0.01952(19) 0.41933(15) 0.29837(13) 0.0255(5) Uani 1 1 d . . .
C20 C 0.06527(18) 0.33743(15) 0.35259(13) 0.0244(4) Uani 1 1 d . . .
C16 C -0.06268(19) 0.41683(15) 0.25846(13) 0.0262(5) Uani 1 1 d . . .
C12 C 0.33237(19) 0.25068(15) 0.34193(13) 0.0262(5) Uani 1 1 d . . .
H1 H 0.2982 0.1960 0.3718 0.031 Uiso 1 1 calc R . .
C13 C 0.44127(19) 0.24263(16) 0.29791(14) 0.0275(5) Uani 1 1 d . . .
C18 C -0.05343(18) 0.25035(15) 0.32312(13) 0.0250(5) Uani 1 1 d . . .
C11 C 0.27080(19) 0.33485(15) 0.34443(13) 0.0252(5) Uani 1 1 d . . .
C23 C 0.0324(2) 0.09193(15) 0.13763(14) 0.0300(5) Uani 1 1 d . . .
C17 C -0.09700(19) 0.33289(16) 0.27027(14) 0.0277(5) Uani 1 1 d . . .
C10 C 0.32185(19) 0.41412(15) 0.29826(13) 0.0264(5) Uani 1 1 d . . .
C8 C 0.48944(19) 0.32338(16) 0.25106(14) 0.0275(5) Uani 1 1 d . . .
C14 C 0.15354(19) 0.34035(15) 0.39711(13) 0.0253(5) Uani 1 1 d . . .
H10 H 0.1383 0.4018 0.4058 0.030 Uiso 1 1 calc R . .
C5 C 0.39089(19) 0.04878(15) 0.27652(14) 0.0278(5) Uani 1 1 d . . .
H5 H 0.3489 0.0395 0.3312 0.033 Uiso 1 1 calc R . .
C24 C 0.1268(2) 0.03246(15) 0.15884(13) 0.0279(5) Uani 1 1 d . . .
C28 C 0.26320(19) -0.04783(15) 0.25631(14) 0.0276(5) Uani 1 1 d . . .
H28 H 0.2791 -0.0910 0.2233 0.033 Uiso 1 1 calc R . .
C6 C 0.36215(19) 0.00754(15) 0.22701(14) 0.0277(5) Uani 1 1 d . . .
C27 C -0.01354(19) 0.11490(14) 0.27144(13) 0.0250(5) Uani 1 1 d . . .
C26 C 0.08417(18) 0.05737(14) 0.28940(13) 0.0237(4) Uani 1 1 d . . .
H26 H 0.1028 0.0467 0.3414 0.028 Uiso 1 1 calc R . .
C9 C 0.42996(19) 0.40867(15) 0.25189(13) 0.0275(5) Uani 1 1 d . . .
O1C O 0.7456(5) 0.2163(4) -0.0109(4) 0.0114(14) Uiso 0.349(9) 1 d P A 1
H1C H 0.6988 0.1821 0.0230 0.014 Uiso 0.349(9) 1 calc PR A 1
C1 C 0.4265(2) 0.02176(16) 0.14709(15) 0.0315(5) Uani 1 1 d . . .
C7 C 0.5088(2) 0.14854(16) 0.30358(15) 0.0307(5) Uani 1 1 d . . .
H13 H 0.5882 0.1603 0.2799 0.037 Uiso 1 1 calc R . .
C22 C -0.03750(19) 0.13329(15) 0.19293(14) 0.0276(5) Uani 1 1 d . . .
C33 C -0.1055(2) 0.09500(16) 0.42368(14) 0.0290(5) Uani 1 1 d . . .
H33A H -0.0321 0.0781 0.4405 0.035 Uiso 1 1 calc R . .
H33B H -0.1553 0.1293 0.4594 0.035 Uiso 1 1 calc R . .
C4 C 0.47782(19) 0.10279(16) 0.24992(15) 0.0302(5) Uani 1 1 d . . .
C2 C 0.5128(2) 0.07616(18) 0.11861(16) 0.0359(6) Uani 1 1 d . . .
C3 C 0.5381(2) 0.11794(17) 0.16883(16) 0.0346(5) Uani 1 1 d . . .
C35 C 0.2509(2) -0.10829(16) 0.34751(14) 0.0300(5) Uani 1 1 d . . .
H35A H 0.3239 -0.1445 0.3571 0.036 Uiso 1 1 calc R . .
H35B H 0.2304 -0.0680 0.3827 0.036 Uiso 1 1 calc R . .
C31 C 0.1460(2) 0.26707(16) 0.48357(13) 0.0282(5) Uani 1 1 d . . .
H31A H 0.0681 0.2711 0.5144 0.034 Uiso 1 1 calc R . .
H31B H 0.1659 0.2051 0.4772 0.034 Uiso 1 1 calc R . .
C29 C 0.5056(2) 0.08776(17) 0.39425(16) 0.0346(5) Uani 1 1 d . . .
H29A H 0.4281 0.0746 0.4210 0.042 Uiso 1 1 calc R . .
H29B H 0.5527 0.0283 0.3962 0.042 Uiso 1 1 calc R . .
C21 C -0.09061(19) 0.15920(15) 0.33299(14) 0.0267(5) Uani 1 1 d . . .
H21 H -0.1659 0.1743 0.3178 0.032 Uiso 1 1 calc R . .
C36 C 0.1636(2) -0.17408(17) 0.37372(16) 0.0362(5) Uani 1 1 d . . .
H36A H 0.0898 -0.1386 0.3700 0.054 Uiso 1 1 calc R . .
H36B H 0.1640 -0.2141 0.4309 0.054 Uiso 1 1 calc R . .
H36C H 0.1809 -0.2119 0.3371 0.054 Uiso 1 1 calc R . .
C34 C -0.1539(2) 0.00704(16) 0.43851(16) 0.0350(5) Uani 1 1 d . . .
H34A H -0.2236 0.0228 0.4176 0.053 Uiso 1 1 calc R . .
H34B H -0.1689 -0.0267 0.4980 0.053 Uiso 1 1 calc R . .
H34C H -0.1003 -0.0316 0.4095 0.053 Uiso 1 1 calc R . .
C32 C 0.2221(2) 0.27835(18) 0.53329(15) 0.0377(6) Uani 1 1 d . . .
H32A H 0.2979 0.2826 0.5001 0.057 Uiso 1 1 calc R . .
H32B H 0.2229 0.2251 0.5838 0.057 Uiso 1 1 calc R . .
H32C H 0.1948 0.3347 0.5482 0.057 Uiso 1 1 calc R . .
C30 C 0.5475(2) 0.13540(19) 0.44169(17) 0.0418(6) Uani 1 1 d . . .
H30A H 0.6209 0.1545 0.4118 0.063 Uiso 1 1 calc R . .
H30B H 0.5537 0.0925 0.4971 0.063 Uiso 1 1 calc R . .
H30C H 0.4949 0.1897 0.4466 0.063 Uiso 1 1 calc R . .
C1C C 0.7005(7) 0.2700(6) -0.0875(6) 0.032(2) Uiso 0.349(9) 1 d P A 1
H1C1 H 0.6834 0.2238 -0.1079 0.038 Uiso 0.349(9) 1 calc PR A 1
H1C2 H 0.6279 0.3031 -0.0690 0.038 Uiso 0.349(9) 1 calc PR A 1
C4C C 0.7753(4) 0.2527(3) -0.1639(3) 0.0524(15) Uani 0.651(9) 1 d P A 2
H4C1 H 0.7252 0.2364 -0.1902 0.079 Uiso 0.651(9) 1 calc PR A 2
H4C2 H 0.8502 0.2204 -0.1754 0.079 Uiso 0.651(9) 1 calc PR A 2
H4C3 H 0.7783 0.3194 -0.1861 0.079 Uiso 0.651(9) 1 calc PR A 2
O1F O 0.83503(18) 0.01421(15) 0.03692(12) 0.0519(5) Uani 1 1 d . . .
O1E O 0.7213(2) 0.47595(17) 0.12788(14) 0.0627(6) Uani 1 1 d . . .
C2C C 0.7414(8) 0.3184(6) -0.1399(6) 0.050(3) Uiso 0.349(9) 1 d P A 1
H2C1 H 0.6930 0.3452 -0.1808 0.075 Uiso 0.349(9) 1 calc PR A 1
H2C2 H 0.8111 0.2878 -0.1641 0.075 Uiso 0.349(9) 1 calc PR A 1
H2C3 H 0.7580 0.3674 -0.1235 0.075 Uiso 0.349(9) 1 calc PR A 1
C3C C 0.7400(11) 0.2300(9) -0.0882(5) 0.106(3) Uani 0.651(9) 1 d P A 2
H3C1 H 0.7245 0.1667 -0.0778 0.127 Uiso 0.651(9) 1 calc PR A 2
H3C2 H 0.6655 0.2668 -0.0870 0.127 Uiso 0.651(9) 1 calc PR A 2
O2C O 0.7572(9) 0.2208(7) -0.0073(7) 0.128(4) Uani 0.651(9) 1 d P A 2
H2C H 0.7044 0.1963 0.0291 0.153 Uiso 0.651(9) 1 calc PR A 2
O1D O 0.9516(3) 0.2773(2) -0.03825(16) 0.0411(10) Uani 0.767(11) 1 d P B 1
H1D H 0.8899 0.2589 -0.0117 0.049 Uiso 0.767(11) 1 calc PR B 1
C1D C 0.9649(10) 0.3532(6) -0.0201(4) 0.117(4) Uani 0.767(11) 1 d P B 1
H1D1 H 0.9647 0.3331 0.0400 0.141 Uiso 0.767(11) 1 calc PR B 1
H1D2 H 1.0403 0.3703 -0.0493 0.141 Uiso 0.767(11) 1 calc PR B 1
C2D C 0.8965(13) 0.4264(5) -0.0365(5) 0.189(7) Uani 0.767(11) 1 d P B 1
H2D1 H 0.9179 0.4727 -0.0193 0.283 Uiso 0.767(11) 1 calc PR B 1
H2D2 H 0.8211 0.4125 -0.0067 0.283 Uiso 0.767(11) 1 calc PR B 1
H2D3 H 0.8979 0.4503 -0.0962 0.283 Uiso 0.767(11) 1 calc PR B 1
C4D C 0.8642(19) 0.4029(15) 0.0349(14) 0.089(7) Uiso 0.233(11) 1 d P B 2
H4D1 H 0.8413 0.4695 0.0212 0.133 Uiso 0.233(11) 1 calc PR B 2
H4D2 H 0.9310 0.3865 0.0593 0.133 Uiso 0.233(11) 1 calc PR B 2
H4D3 H 0.8037 0.3698 0.0745 0.133 Uiso 0.233(11) 1 calc PR B 2
C3D C 0.885(4) 0.381(3) -0.028(2) 0.123(13) Uiso 0.233(11) 1 d P B 2
H3D1 H 0.9167 0.4360 -0.0709 0.148 Uiso 0.233(11) 1 calc PR B 2
H3D2 H 0.8096 0.3849 -0.0390 0.148 Uiso 0.233(11) 1 calc PR B 2
O2D O 0.967(3) 0.281(2) -0.066(3) 0.181(14) Uiso 0.233(11) 1 d P B 2
H2D H 0.9226 0.2475 -0.0662 0.217 Uiso 0.233(11) 1 calc PR B 2

loop_
_atom_site_aniso_label
_atom_site_aniso_U_11
_atom_site_aniso_U_22
_atom_site_aniso_U_33
_atom_site_aniso_U_23
_atom_site_aniso_U_13
_atom_site_aniso_U_12
O1B 0.0350(9) 0.0383(9) 0.0190(7) -0.0111(6) -0.0054(6) -0.0128(7)
O2B 0.0306(9) 0.0273(8) 0.0377(9) -0.0110(7) -0.0049(7) -0.0059(6)
O3B 0.0313(9) 0.0300(8) 0.0342(9) -0.0110(7) -0.0037(7) -0.0025(6)
N2B 0.0316(10) 0.0331(10) 0.0257(10) -0.0115(8) -0.0018(8) -0.0088(8)
C21B 0.0309(12) 0.0269(11) 0.0185(10) -0.0072(8) -0.0034(8) -0.0064(9)
C11B 0.0270(11) 0.0319(11) 0.0267(11) -0.0120(9) -0.0066(9) -0.0069(9)
C9B 0.0316(12) 0.0330(12) 0.0229(11) -0.0125(9) -0.0074(9) -0.0040(9)
C7B 0.0252(11) 0.0259(11) 0.0238(11) -0.0082(8) -0.0073(9) -0.0027(8)
C6B 0.0262(11) 0.0242(10) 0.0252(11) -0.0096(8) -0.0079(9) -0.0008(8)
C5B 0.0309(12) 0.0270(11) 0.0239(11) -0.0081(9) -0.0063(9) -0.0040(9)
C27B 0.0268(12) 0.0297(11) 0.0238(10) -0.0086(9) -0.0065(9) -0.0029(9)
C10B 0.0271(11) 0.0276(11) 0.0266(11) -0.0103(9) -0.0065(9) -0.0015(9)
C12B 0.0294(12) 0.0298(11) 0.0225(10) -0.0108(9) -0.0091(9) -0.0027(9)
C1B 0.0336(12) 0.0288(11) 0.0231(11) -0.0064(9) -0.0071(9) -0.0065(9)
C26B 0.0294(12) 0.0285(11) 0.0195(10) -0.0084(8) -0.0029(8) -0.0058(9)
C41 0.0385(13) 0.0315(12) 0.0272(11) -0.0092(9) -0.0023(10) -0.0104(10)
N1B 0.0749(17) 0.0463(13) 0.0210(10) -0.0110(9) -0.0057(10) -0.0227(11)
C8B 0.0281(12) 0.0296(11) 0.0247(11) -0.0103(9) -0.0096(9) -0.0043(9)
C25B 0.0267(12) 0.0320(12) 0.0287(11) -0.0099(9) -0.0044(9) -0.0061(9)
C4B 0.0470(15) 0.0337(12) 0.0229(11) -0.0080(9) 0.0008(10) -0.0115(10)
C19B 0.0374(13) 0.0439(14) 0.0231(11) -0.0141(10) 0.0002(10) -0.0103(10)
C22B 0.0294(12) 0.0304(12) 0.0307(11) -0.0126(9) -0.0057(9) -0.0024(9)
C24B 0.0360(13) 0.0319(12) 0.0308(12) -0.0130(10) -0.0041(10) -0.0122(10)
C23B 0.0366(13) 0.0286(12) 0.0355(12) -0.0155(10) -0.0036(10) -0.0063(9)
C17B 0.0372(13) 0.0347(12) 0.0309(12) -0.0138(10) 0.0027(10) -0.0124(10)
C3B 0.0559(16) 0.0338(12) 0.0214(11) -0.0078(9) -0.0085(11) -0.0084(11)
C2B 0.0462(15) 0.0388(13) 0.0229(11) -0.0104(10) -0.0069(10) -0.0153(11)
C15B 0.096(3) 0.0517(17) 0.0196(12) -0.0137(11) 0.0041(14) -0.0297(17)
C18B 0.0335(14) 0.0452(15) 0.0496(15) -0.0240(12) -0.0003(11) -0.0110(11)
C20B 0.0549(17) 0.0545(17) 0.0307(13) -0.0076(12) -0.0099(12) -0.0138(13)
C13B 0.103(3) 0.077(2) 0.0252(13) -0.0148(14) -0.0159(15) -0.042(2)
C14B 0.205(6) 0.056(2) 0.104(3) -0.003(2) -0.094(4) -0.052(3)
C16B 0.130(4) 0.062(2) 0.082(3) -0.018(2) 0.061(3) -0.020(3)
O2 0.0320(9) 0.0245(8) 0.0339(8) -0.0089(6) -0.0120(7) -0.0033(6)
O3 0.0289(8) 0.0282(8) 0.0368(9) -0.0117(7) -0.0082(7) -0.0033(6)
O4 0.0352(9) 0.0322(8) 0.0334(9) -0.0127(7) -0.0030(7) -0.0095(7)
O6 0.0437(10) 0.0281(8) 0.0512(11) -0.0140(8) -0.0298(8) 0.0027(7)
O7 0.0367(9) 0.0491(10) 0.0358(9) -0.0283(8) 0.0050(8) -0.0142(8)
O8 0.0421(10) 0.0433(9) 0.0236(8) -0.0178(7) -0.0060(7) -0.0047(7)
O9 0.0399(10) 0.0548(11) 0.0523(12) -0.0309(9) 0.0092(9) -0.0226(9)
O11 0.0304(9) 0.0398(9) 0.0441(10) -0.0225(8) -0.0003(7) -0.0093(7)
O12 0.0462(10) 0.0269(8) 0.0343(9) -0.0119(7) -0.0195(8) 0.0032(7)
O14 0.0429(10) 0.0337(9) 0.0387(9) -0.0149(7) -0.0224(8) 0.0037(7)
O15 0.0509(12) 0.0636(12) 0.0443(11) -0.0359(10) 0.0190(9) -0.0310(9)
O16 0.0603(12) 0.0475(10) 0.0264(9) -0.0133(8) -0.0223(8) -0.0001(9)
C19 0.0252(11) 0.0269(11) 0.0211(10) -0.0086(8) -0.0038(8) -0.0014(8)
C25 0.0285(11) 0.0256(11) 0.0236(10) -0.0084(8) -0.0042(9) -0.0076(8)
C15 0.0280(11) 0.0259(11) 0.0228(10) -0.0098(8) -0.0031(9) -0.0022(8)
C20 0.0246(11) 0.0297(11) 0.0208(10) -0.0118(9) -0.0034(8) -0.0019(8)
C16 0.0295(12) 0.0253(11) 0.0246(11) -0.0097(9) -0.0080(9) 0.0016(9)
C12 0.0301(12) 0.0297(11) 0.0231(10) -0.0093(9) -0.0099(9) -0.0061(9)
C13 0.0294(12) 0.0339(12) 0.0270(11) -0.0155(9) -0.0110(9) -0.0034(9)
C18 0.0241(11) 0.0275(11) 0.0245(10) -0.0119(9) -0.0043(9) 0.0005(8)
C11 0.0293(12) 0.0314(11) 0.0202(10) -0.0108(9) -0.0105(9) -0.0035(9)
C23 0.0415(14) 0.0295(11) 0.0233(11) -0.0074(9) -0.0118(10) -0.0086(10)
C17 0.0257(11) 0.0324(12) 0.0294(11) -0.0151(9) -0.0088(9) 0.0008(9)
C10 0.0313(12) 0.0303(11) 0.0237(10) -0.0121(9) -0.0113(9) -0.0034(9)
C8 0.0248(11) 0.0390(12) 0.0256(11) -0.0161(9) -0.0080(9) -0.0049(9)
C14 0.0302(12) 0.0262(11) 0.0223(10) -0.0098(9) -0.0076(9) -0.0028(9)
C5 0.0256(11) 0.0288(11) 0.0296(11) -0.0133(9) -0.0038(9) 0.0006(9)
C24 0.0353(13) 0.0288(11) 0.0226(11) -0.0104(9) -0.0034(9) -0.0092(9)
C28 0.0295(12) 0.0278(11) 0.0278(11) -0.0131(9) -0.0042(9) -0.0028(9)
C6 0.0259(11) 0.0285(11) 0.0300(11) -0.0137(9) -0.0030(9) -0.0011(9)
C27 0.0290(11) 0.0237(10) 0.0253(11) -0.0088(8) -0.0064(9) -0.0067(8)
C26 0.0288(11) 0.0255(10) 0.0193(10) -0.0072(8) -0.0057(8) -0.0077(8)
C9 0.0307(12) 0.0338(12) 0.0243(11) -0.0111(9) -0.0099(9) -0.0087(9)
C1 0.0324(12) 0.0326(12) 0.0338(12) -0.0191(10) -0.0017(10) -0.0042(9)
C7 0.0274(12) 0.0327(12) 0.0372(13) -0.0162(10) -0.0081(10) -0.0041(9)
C22 0.0316(12) 0.0244(11) 0.0299(11) -0.0072(9) -0.0129(9) -0.0045(9)
C33 0.0297(12) 0.0320(12) 0.0265(11) -0.0119(9) -0.0040(9) -0.0042(9)
C4 0.0277(12) 0.0308(12) 0.0357(12) -0.0173(10) -0.0053(10) 0.0000(9)
C2 0.0340(13) 0.0415(13) 0.0350(13) -0.0222(11) 0.0069(10) -0.0097(10)
C3 0.0305(13) 0.0355(13) 0.0418(14) -0.0206(11) 0.0017(10) -0.0088(10)
C35 0.0307(12) 0.0302(11) 0.0295(12) -0.0098(9) -0.0097(9) 0.0004(9)
C31 0.0313(12) 0.0312(11) 0.0229(11) -0.0085(9) -0.0060(9) -0.0049(9)
C29 0.0336(13) 0.0324(12) 0.0414(13) -0.0142(10) -0.0150(11) 0.0020(10)
C21 0.0255(11) 0.0291(11) 0.0276(11) -0.0110(9) -0.0072(9) -0.0023(9)
C36 0.0390(14) 0.0328(12) 0.0346(13) -0.0073(10) -0.0081(11) -0.0048(10)
C34 0.0370(13) 0.0338(12) 0.0341(12) -0.0108(10) -0.0035(10) -0.0085(10)
C32 0.0470(15) 0.0453(14) 0.0243(11) -0.0088(10) -0.0110(10) -0.0125(11)
C30 0.0460(15) 0.0414(14) 0.0439(15) -0.0135(12) -0.0222(12) -0.0021(11)
C4C 0.047(3) 0.055(3) 0.057(3) -0.016(2) -0.011(2) -0.015(2)
O1F 0.0581(12) 0.0696(13) 0.0422(11) -0.0345(10) -0.0123(9) -0.0056(10)
O1E 0.0645(14) 0.0667(14) 0.0544(13) -0.0084(11) -0.0215(11) -0.0105(11)
C3C 0.140(9) 0.119(8) 0.074(6) -0.029(5) -0.014(5) -0.065(8)
O2C 0.139(7) 0.129(6) 0.098(5) -0.022(4) 0.021(4) -0.060(5)
O1D 0.0526(17) 0.0557(17) 0.0158(13) -0.0085(10) 0.0016(10) -0.0242(12)
C1D 0.220(12) 0.107(6) 0.047(3) -0.040(3) 0.024(4) -0.105(7)
C2D 0.352(17) 0.048(4) 0.098(6) -0.018(4) 0.084(8) -0.045(7)

loop_
_atom_type_symbol
_atom_type_description
_atom_type_scat_dispersion_real
_atom_type_scat_dispersion_imag
_atom_type_scat_source
C C 0.0181 0.0091 'International Tables Vol C Tables 4.2.6.8 and 6.1.1.4'
H H 0.0000 0.0000 'International Tables Vol C Tables 4.2.6.8 and 6.1.1.4'
O O 0.0492 0.0322 'International Tables Vol C Tables 4.2.6.8 and 6.1.1.4'
N N 0.0311 0.0180 'International Tables Vol C Tables 4.2.6.8 and 6.1.1.4'

loop_
_geom_angle_atom_site_label_1
_geom_angle_atom_site_label_2
_geom_angle_atom_site_label_3
_geom_angle
C12B O1B C1B 120.29(18)
C10B N2B C19B 121.6(2)
C10B N2B C17B 122.79(19)
C19B N2B C17B 115.62(18)
C22B C21B C26B 119.9(2)
C22B C21B C6B 119.1(2)
C26B C21B C6B 120.94(19)
C12B C11B C10B 119.2(2)
C12B C11B H11B 120.4
C10B C11B H11B 120.4
C8B C9B C10B 121.3(2)
C8B C9B H9B 119.3
C10B C9B H9B 119.3
C12B C7B C6B 120.1(2)
C12B C7B C8B 115.7(2)
C6B C7B C8B 124.1(2)
C5B C6B C7B 118.7(2)
C5B C6B C21B 120.2(2)
C7B C6B C21B 121.08(19)
C6B C5B C1B 119.7(2)
C6B C5B C41 124.5(2)
C1B C5B C41 115.8(2)
O2B C27B O3B 124.1(2)
O2B C27B C26B 118.75(19)
O3B C27B C26B 117.11(19)
N2B C10B C11B 121.5(2)
N2B C10B C9B 120.7(2)
C11B C10B C9B 117.8(2)
O1B C12B C11B 115.6(2)
O1B C12B C7B 120.24(19)
C11B C12B C7B 124.1(2)
C2B C1B O1B 115.4(2)
C2B C1B C5B 123.9(2)
O1B C1B C5B 120.7(2)
C25B C26B C21B 118.8(2)
C25B C26B C27B 118.9(2)
C21B C26B C27B 122.13(19)
C4B C41 C5B 121.6(2)
C4B C41 H41 119.2
C5B C41 H41 119.2
C3B N1B C13B 122.7(2)
C3B N1B C15B 121.7(2)
C13B N1B C15B 115.6(2)
C9B C8B C7B 121.9(2)
C9B C8B H8B 119.1
C7B C8B H8B 119.1
C24B C25B C26B 121.0(2)
C24B C25B H25B 119.5
C26B C25B H25B 119.5
C41 C4B C3B 121.7(2)
C41 C4B H4B 119.1
C3B C4B H4B 119.1
N2B C19B C20B 113.0(2)
N2B C19B H19A 109.0
C20B C19B H19A 109.0
N2B C19B H19B 109.0
C20B C19B H19B 109.0
H19A C19B H19B 107.8
C23B C22B C21B 120.4(2)
C23B C22B H22B 119.8
C21B C22B H22B 119.8
C23B C24B C25B 120.0(2)
C23B C24B H24B 120.0
C25B C24B H24B 120.0
C24B C23B C22B 119.9(2)
C24B C23B H23B 120.1
C22B C23B H23B 120.1
N2B C17B C18B 113.0(2)
N2B C17B H17A 109.0
C18B C17B H17A 109.0
N2B C17B H17B 109.0
C18B C17B H17B 109.0
H17A C17B H17B 107.8
N1B C3B C2B 120.8(2)
N1B C3B C4B 121.7(2)
C2B C3B C4B 117.5(2)
C1B C2B C3B 119.5(2)
C1B C2B H2B 120.3
C3B C2B H2B 120.3
N1B C15B C16B 112.3(3)
N1B C15B H15A 109.1
C16B C15B H15A 109.1
N1B C15B H15B 109.1
C16B C15B H15B 109.1
H15A C15B H15B 107.9
C17B C18B H18A 109.5
C17B C18B H18B 109.5
H18A C18B H18B 109.5
C17B C18B H18C 109.5
H18A C18B H18C 109.5
H18B C18B H18C 109.5
C19B C20B H20A 109.5
C19B C20B H20B 109.5
H20A C20B H20B 109.5
C19B C20B H20C 109.5
H20A C20B H20C 109.5
H20B C20B H20C 109.5
N1B C13B C14B 113.5(3)
N1B C13B H13A 108.9
C14B C13B H13A 108.9
N1B C13B H13B 108.9
C14B C13B H13B 108.9
H13A C13B H13B 107.7
C13B C14B H14A 109.5
C13B C14B H14B 109.5
H14A C14B H14B 109.5
C13B C14B H14C 109.5
H14A C14B H14C 109.5
H14B C14B H14C 109.5
C15B C16B H16A 109.5
C15B C16B H16B 109.5
H16A C16B H16B 109.5
C15B C16B H16C 109.5
H16A C16B H16C 109.5
H16B C16B H16C 109.5
C15 O2 H2 109.5
C10 O3 H3 109.5
C9 O4 H4 109.5
C17 O6 H6 109.5
C1 O7 H7 109.5
C24 O8 H8 109.5
C3 O9 H9 109.5
C8 O11 H11 109.5
C16 O12 H12 109.5
C22 O14 H14 109.5
C2 O15 H15 109.5
C23 O16 H16 109.5
C20 C19 C18 123.5(2)
C20 C19 H19 118.2
C18 C19 H19 118.2
C26 C25 C24 116.9(2)
C26 C25 C28 122.72(19)
C24 C25 C28 120.39(19)
O2 C15 C16 121.80(19)
O2 C15 C20 118.0(2)
C16 C15 C20 120.2(2)
C19 C20 C15 117.8(2)
C19 C20 C14 122.02(19)
C15 C20 C14 120.17(19)
O12 C16 C17 117.8(2)
O12 C16 C15 122.4(2)
C17 C16 C15 119.7(2)
C13 C12 C11 123.4(2)
C13 C12 H1 118.3
C11 C12 H1 118.3
C12 C13 C8 118.1(2)
C12 C13 C7 121.3(2)
C8 C13 C7 120.5(2)
C19 C18 C17 117.0(2)
C19 C18 C21 122.50(19)
C17 C18 C21 120.5(2)
C10 C11 C12 117.1(2)
C10 C11 C14 121.14(19)
C12 C11 C14 121.74(19)
O16 C23 C24 116.7(2)
O16 C23 C22 122.6(2)
C24 C23 C22 120.7(2)
O6 C17 C16 119.8(2)
O6 C17 C18 118.3(2)
C16 C17 C18 121.8(2)
O3 C10 C11 124.1(2)
O3 C10 C9 114.90(19)
C11 C10 C9 121.0(2)
O11 C8 C9 116.5(2)
O11 C8 C13 123.6(2)
C9 C8 C13 119.9(2)
C20 C14 C11 111.88(17)
C20 C14 C31 112.44(18)
C11 C14 C31 111.83(18)
C20 C14 H10 106.7
C11 C14 H10 106.7
C31 C14 H10 106.7
C4 C5 C6 123.4(2)
C4 C5 H5 118.3
C6 C5 H5 118.3
O8 C24 C23 120.1(2)
O8 C24 C25 118.8(2)
C23 C24 C25 121.1(2)
C6 C28 C25 111.01(18)
C6 C28 C35 113.00(19)
C25 C28 C35 113.27(18)
C6 C28 H28 106.3
C25 C28 H28 106.3
C35 C28 H28 106.3
C5 C6 C1 116.8(2)
C5 C6 C28 122.4(2)
C1 C6 C28 120.8(2)
C26 C27 C22 117.6(2)
C26 C27 C21 121.92(19)
C22 C27 C21 120.5(2)
C25 C26 C27 123.6(2)
C25 C26 H26 118.2
C27 C26 H26 118.2
O4 C9 C8 118.5(2)
O4 C9 C10 121.1(2)
C8 C9 C10 120.5(2)
C1C O1C H1C 109.5
O7 C1 C2 115.1(2)
O7 C1 C6 123.9(2)
C2 C1 C6 121.0(2)
C4 C7 C13 112.37(19)
C4 C7 C29 114.35(19)
C13 C7 C29 111.09(19)
C4 C7 H13 106.1
C13 C7 H13 106.1
C29 C7 H13 106.1
O14 C22 C23 115.5(2)
O14 C22 C27 124.4(2)
C23 C22 C27 120.1(2)
C34 C33 C21 114.03(19)
C34 C33 H33A 108.7
C21 C33 H33A 108.7
C34 C33 H33B 108.7
C21 C33 H33B 108.7
H33A C33 H33B 107.6
C5 C4 C3 118.2(2)
C5 C4 C7 123.5(2)
C3 C4 C7 118.2(2)
O15 C2 C1 121.4(2)
O15 C2 C3 117.7(2)
C1 C2 C3 120.9(2)
O9 C3 C2 121.4(2)
O9 C3 C4 119.0(2)
C2 C3 C4 119.6(2)
C36 C35 C28 113.29(19)
C36 C35 H35A 108.9
C28 C35 H35A 108.9
C36 C35 H35B 108.9
C28 C35 H35B 108.9
H35A C35 H35B 107.7
C32 C31 C14 112.79(19)
C32 C31 H31A 109.0
C14 C31 H31A 109.0
C32 C31 H31B 109.0
C14 C31 H31B 109.0
H31A C31 H31B 107.8
C30 C29 C7 111.0(2)
C30 C29 H29A 109.4
C7 C29 H29A 109.4
C30 C29 H29B 109.4
C7 C29 H29B 109.4
H29A C29 H29B 108.0
C18 C21 C27 110.55(17)
C18 C21 C33 111.93(18)
C27 C21 C33 113.94(18)
C18 C21 H21 106.6
C27 C21 H21 106.6
C33 C21 H21 106.6
C35 C36 H36A 109.5
C35 C36 H36B 109.5
H36A C36 H36B 109.5
C35 C36 H36C 109.5
H36A C36 H36C 109.5
H36B C36 H36C 109.5
C33 C34 H34A 109.5
C33 C34 H34B 109.5
H34A C34 H34B 109.5
C33 C34 H34C 109.5
H34A C34 H34C 109.5
H34B C34 H34C 109.5
C31 C32 H32A 109.5
C31 C32 H32B 109.5
H32A C32 H32B 109.5
C31 C32 H32C 109.5
H32A C32 H32C 109.5
H32B C32 H32C 109.5
C29 C30 H30A 109.5
C29 C30 H30B 109.5
H30A C30 H30B 109.5
C29 C30 H30C 109.5
H30A C30 H30C 109.5
H30B C30 H30C 109.5
C2C C1C O1C 125.7(9)
C2C C1C H1C1 105.9
O1C C1C H1C1 105.9
C2C C1C H1C2 105.9
O1C C1C H1C2 105.9
H1C1 C1C H1C2 106.2
C3C C4C H4C1 109.5
C3C C4C H4C2 109.5
H4C1 C4C H4C2 109.5
C3C C4C H4C3 109.5
H4C1 C4C H4C3 109.5
H4C2 C4C H4C3 109.5
C1C C2C H2C1 109.5
C1C C2C H2C2 109.5
H2C1 C2C H2C2 109.5
C1C C2C H2C3 109.5
H2C1 C2C H2C3 109.5
H2C2 C2C H2C3 109.5
C4C C3C O2C 148.3(9)
C4C C3C H3C1 99.7
O2C C3C H3C1 99.7
C4C C3C H3C2 99.7
O2C C3C H3C2 99.7
H3C1 C3C H3C2 104.1
C3C O2C H2C 109.5
C1D O1D H1D 109.5
C2D C1D O1D 120.3(12)
C2D C1D H1D1 107.3
O1D C1D H1D1 107.3
C2D C1D H1D2 107.3
O1D C1D H1D2 107.3
H1D1 C1D H1D2 106.9
C1D C2D H2D1 109.5
C1D C2D H2D2 109.5
H2D1 C2D H2D2 109.5
C1D C2D H2D3 109.5
H2D1 C2D H2D3 109.5
H2D2 C2D H2D3 109.5
C3D C4D H4D1 109.5
C3D C4D H4D2 109.5
H4D1 C4D H4D2 109.5
C3D C4D H4D3 109.5
H4D1 C4D H4D3 109.5
H4D2 C4D H4D3 109.5
C4D C3D O2D 138(3)
C4D C3D H3D1 102.6
O2D C3D H3D1 102.6
C4D C3D H3D2 102.6
O2D C3D H3D2 102.6
H3D1 C3D H3D2 105.0
C3D O2D H2D 109.5

loop_
_geom_bond_atom_site_label_1
_geom_bond_atom_site_label_2
_geom_bond_distance
O1B C12B 1.371(3)
O1B C1B 1.372(3)
O2B C27B 1.245(3)
O3B C27B 1.267(3)
N2B C10B 1.354(3)
N2B C19B 1.464(3)
N2B C17B 1.468(3)
C21B C22B 1.393(3)
C21B C26B 1.401(3)
C21B C6B 1.488(3)
C11B C12B 1.373(3)
C11B C10B 1.412(3)
C11B H11B 0.9500
C9B C8B 1.362(3)
C9B C10B 1.426(3)
C9B H9B 0.9500
C7B C12B 1.408(3)
C7B C6B 1.408(3)
C7B C8B 1.417(3)
C6B C5B 1.394(3)
C5B C1B 1.410(3)
C5B C41 1.427(3)
C27B C26B 1.511(3)
C1B C2B 1.367(3)
C26B C25B 1.392(3)
C41 C4B 1.353(3)
C41 H41 0.9500
N1B C3B 1.345(3)
N1B C13B 1.461(4)
N1B C15B 1.466(4)
C8B H8B 0.9500
C25B C24B 1.384(3)
C25B H25B 0.9500
C4B C3B 1.428(4)
C4B H4B 0.9500
C19B C20B 1.514(4)
C19B H19A 0.9900
C19B H19B 0.9900
C22B C23B 1.388(3)
C22B H22B 0.9500
C24B C23B 1.383(4)
C24B H24B 0.9500
C23B H23B 0.9500
C17B C18B 1.510(4)
C17B H17A 0.9900
C17B H17B 0.9900
C3B C2B 1.416(4)
C2B H2B 0.9500
C15B C16B 1.473(7)
C15B H15A 0.9900
C15B H15B 0.9900
C18B H18A 0.9800
C18B H18B 0.9800
C18B H18C 0.9800
C20B H20A 0.9800
C20B H20B 0.9800
C20B H20C 0.9800
C13B C14B 1.507(6)
C13B H13A 0.9900
C13B H13B 0.9900
C14B H14A 0.9800
C14B H14B 0.9800
C14B H14C 0.9800
C16B H16A 0.9800
C16B H16B 0.9800
C16B H16C 0.9800
O2 C15 1.369(3)
O2 H2 0.8400
O3 C10 1.379(3)
O3 H3 0.8400
O4 C9 1.368(3)
O4 H4 0.8400
O6 C17 1.370(3)
O6 H6 0.8400
O7 C1 1.378(3)
O7 H7 0.8400
O8 C24 1.373(3)
O8 H8 0.8400
O9 C3 1.365(3)
O9 H9 0.8400
O11 C8 1.374(3)
O11 H11 0.8400
O12 C16 1.373(3)
O12 H12 0.8400
O14 C22 1.366(3)
O14 H14 0.8400
O15 C2 1.375(3)
O15 H15 0.8400
O16 C23 1.375(3)
O16 H16 0.8400
C19 C20 1.389(3)
C19 C18 1.390(3)
C19 H19 0.9500
C25 C26 1.391(3)
C25 C24 1.401(3)
C25 C28 1.534(3)
C15 C16 1.393(3)
C15 C20 1.411(3)
C20 C14 1.517(3)
C16 C17 1.390(3)
C12 C13 1.392(3)
C12 C11 1.394(3)
C12 H1 0.9500
C13 C8 1.397(3)
C13 C7 1.525(3)
C18 C17 1.395(3)
C18 C21 1.524(3)
C11 C10 1.394(3)
C11 C14 1.528(3)
C23 C24 1.387(3)
C23 C22 1.387(3)
C10 C9 1.395(3)
C8 C9 1.394(3)
C14 C31 1.541(3)
C14 H10 1.0000
C5 C4 1.392(3)
C5 C6 1.396(3)
C5 H5 0.9500
C28 C6 1.526(3)
C28 C35 1.534(3)
C28 H28 1.0000
C6 C1 1.400(3)
C27 C26 1.395(3)
C27 C22 1.405(3)
C27 C21 1.525(3)
C26 H26 0.9500
O1C C1C 1.491(10)
O1C H1C 0.8400
C1 C2 1.387(3)
C7 C4 1.524(3)
C7 C29 1.537(3)
C7 H13 1.0000
C33 C34 1.523(3)
C33 C21 1.543(3)
C33 H33A 0.9900
C33 H33B 0.9900
C4 C3 1.398(3)
C2 C3 1.392(4)
C35 C36 1.521(3)
C35 H35A 0.9900
C35 H35B 0.9900
C31 C32 1.512(3)
C31 H31A 0.9900
C31 H31B 0.9900
C29 C30 1.529(4)
C29 H29A 0.9900
C29 H29B 0.9900
C21 H21 1.0000
C36 H36A 0.9800
C36 H36B 0.9800
C36 H36C 0.9800
C34 H34A 0.9800
C34 H34B 0.9800
C34 H34C 0.9800
C32 H32A 0.9800
C32 H32B 0.9800
C32 H32C 0.9800
C30 H30A 0.9800
C30 H30B 0.9800
C30 H30C 0.9800
C1C C2C 1.052(12)
C1C H1C1 0.9900
C1C H1C2 0.9900
C4C C3C 1.237(10)
C4C H4C1 0.9800
C4C H4C2 0.9800
C4C H4C3 0.9800
C2C H2C1 0.9800
C2C H2C2 0.9800
C2C H2C3 0.9800
C3C O2C 1.446(13)
C3C H3C1 0.9900
C3C H3C2 0.9900
O2C H2C 0.8400
O1D C1D 1.382(6)
O1D H1D 0.8400
C1D C2D 1.272(17)
C1D H1D1 0.9900
C1D H1D2 0.9900
C2D H2D1 0.9800
C2D H2D2 0.9800
C2D H2D3 0.9800
C4D C3D 1.22(4)
C4D H4D1 0.9800
C4D H4D2 0.9800
C4D H4D3 0.9800
C3D O2D 1.93(5)
C3D H3D1 0.9900
C3D H3D2 0.9900
O2D H2D 0.8400

loop_
_geom_torsion_atom_site_label_1
_geom_torsion_atom_site_label_2
_geom_torsion_atom_site_label_3
_geom_torsion_atom_site_label_4
_geom_torsion
C12B C7B C6B C5B 4.7(3)
C8B C7B C6B C5B -178.9(2)
C12B C7B C6B C21B -175.15(19)
C8B C7B C6B C21B 1.2(3)
C22B C21B C6B C5B 106.6(2)
C26B C21B C6B C5B -70.4(3)
C22B C21B C6B C7B -73.5(3)
C26B C21B C6B C7B 109.5(2)
C7B C6B C5B C1B -5.8(3)
C21B C6B C5B C1B 174.1(2)
C7B C6B C5B C41 176.6(2)
C21B C6B C5B C41 -3.5(3)
C19B N2B C10B C11B -171.6(2)
C17B N2B C10B C11B 10.2(3)
C19B N2B C10B C9B 8.7(3)
C17B N2B C10B C9B -169.5(2)
C12B C11B C10B N2B -177.6(2)
C12B C11B C10B C9B 2.1(3)
C8B C9B C10B N2B 177.4(2)
C8B C9B C10B C11B -2.3(3)
C1B O1B C12B C11B -178.5(2)
C1B O1B C12B C7B -0.4(3)
C10B C11B C12B O1B 177.22(19)
C10B C11B C12B C7B -0.8(3)
C6B C7B C12B O1B -1.6(3)
C8B C7B C12B O1B -178.29(19)
C6B C7B C12B C11B 176.3(2)
C8B C7B C12B C11B -0.3(3)
C12B O1B C1B C2B 177.7(2)
C12B O1B C1B C5B -0.7(3)
C6B C5B C1B C2B -174.4(2)
C41 C5B C1B C2B 3.4(3)
C6B C5B C1B O1B 3.9(3)
C41 C5B C1B O1B -178.3(2)
C22B C21B C26B C25B 0.0(3)
C6B C21B C26B C25B 176.9(2)
C22B C21B C26B C27B 176.5(2)
C6B C21B C26B C27B -6.5(3)
O2B C27B C26B C25B 148.9(2)
O3B C27B C26B C25B -30.0(3)
O2B C27B C26B C21B -27.6(3)
O3B C27B C26B C21B 153.4(2)
C6B C5B C41 C4B 176.1(2)
C1B C5B C41 C4B -1.5(4)
C10B C9B C8B C7B 1.2(3)
C12B C7B C8B C9B 0.1(3)
C6B C7B C8B C9B -176.4(2)
C21B C26B C25B C24B 0.8(3)
C27B C26B C25B C24B -175.9(2)
C5B C41 C4B C3B -0.1(4)
C10B N2B C19B C20B -88.2(3)
C17B N2B C19B C20B 90.1(3)
C26B C21B C22B C23B -0.6(3)
C6B C21B C22B C23B -177.6(2)
C26B C25B C24B C23B -1.0(3)
C25B C24B C23B C22B 0.4(4)
C21B C22B C23B C24B 0.4(3)
C10B N2B C17B C18B -94.1(3)
C19B N2B C17B C18B 87.7(3)
C13B N1B C3B C2B 1.4(4)
C15B N1B C3B C2B -175.3(3)
C13B N1B C3B C4B -178.0(3)
C15B N1B C3B C4B 5.3(4)
C41 C4B C3B N1B 179.7(3)
C41 C4B C3B C2B 0.2(4)
O1B C1B C2B C3B 178.2(2)
C5B C1B C2B C3B -3.4(4)
N1B C3B C2B C1B -178.0(2)
C4B C3B C2B C1B 1.5(4)
C3B N1B C15B C16B 78.3(4)
C13B N1B C15B C16B -98.6(4)
C3B N1B C13B C14B -95.6(4)
C15B N1B C13B C14B 81.3(4)
C18 C19 C20 C15 0.2(3)
C18 C19 C20 C14 -179.70(19)
O2 C15 C20 C19 -178.53(18)
C16 C15 C20 C19 1.0(3)
O2 C15 C20 C14 1.4(3)
C16 C15 C20 C14 -179.05(19)
O2 C15 C16 O12 -0.4(3)
C20 C15 C16 O12 -179.91(19)
O2 C15 C16 C17 177.55(19)
C20 C15 C16 C17 -2.0(3)
C11 C12 C13 C8 -2.8(3)
C11 C12 C13 C7 174.3(2)
C20 C19 C18 C17 -0.5(3)
C20 C19 C18 C21 177.37(19)
C13 C12 C11 C10 1.7(3)
C13 C12 C11 C14 -176.8(2)
O12 C16 C17 O6 0.0(3)
C15 C16 C17 O6 -178.0(2)
O12 C16 C17 C18 179.8(2)
C15 C16 C17 C18 1.7(3)
C19 C18 C17 O6 179.23(19)
C21 C18 C17 O6 1.3(3)
C19 C18 C17 C16 -0.5(3)
C21 C18 C17 C16 -178.4(2)
C12 C11 C10 O3 -179.35(19)
C14 C11 C10 O3 -0.9(3)
C12 C11 C10 C9 -0.1(3)
C14 C11 C10 C9 178.38(19)
C12 C13 C8 O11 -176.7(2)
C7 C13 C8 O11 6.2(3)
C12 C13 C8 C9 2.4(3)
C7 C13 C8 C9 -174.7(2)
C19 C20 C14 C11 93.9(2)
C15 C20 C14 C11 -86.0(2)
C19 C20 C14 C31 -32.9(3)
C15 C20 C14 C31 147.1(2)
C10 C11 C14 C20 97.6(2)
C12 C11 C14 C20 -84.0(2)
C10 C11 C14 C31 -135.3(2)
C12 C11 C14 C31 43.1(3)
O16 C23 C24 O8 2.0(3)
C22 C23 C24 O8 179.1(2)
O16 C23 C24 C25 -179.1(2)
C22 C23 C24 C25 -1.9(3)
C26 C25 C24 O8 -179.33(19)
C28 C25 C24 O8 1.7(3)
C26 C25 C24 C23 1.7(3)
C28 C25 C24 C23 -177.3(2)
C26 C25 C28 C6 -90.6(2)
C24 C25 C28 C6 88.3(2)
C26 C25 C28 C35 37.8(3)
C24 C25 C28 C35 -143.3(2)
C4 C5 C6 C1 0.7(3)
C4 C5 C6 C28 -177.2(2)
C25 C28 C6 C5 88.9(3)
C35 C28 C6 C5 -39.7(3)
C25 C28 C6 C1 -89.0(2)
C35 C28 C6 C1 142.5(2)
C24 C25 C26 C27 0.7(3)
C28 C25 C26 C27 179.62(19)
C22 C27 C26 C25 -2.8(3)
C21 C27 C26 C25 179.10(19)
O11 C8 C9 O4 -1.0(3)
C13 C8 C9 O4 179.8(2)
O11 C8 C9 C10 178.22(19)
C13 C8 C9 C10 -0.9(3)
O3 C10 C9 O4 -1.7(3)
C11 C10 C9 O4 178.96(19)
O3 C10 C9 C8 179.09(18)
C11 C10 C9 C8 -0.2(3)
C5 C6 C1 O7 177.6(2)
C28 C6 C1 O7 -4.5(4)
C5 C6 C1 C2 -1.4(3)
C28 C6 C1 C2 176.5(2)
C12 C13 C7 C4 79.3(3)
C8 C13 C7 C4 -103.7(2)
C12 C13 C7 C29 -50.2(3)
C8 C13 C7 C29 126.8(2)
O16 C23 C22 O14 -1.2(3)
C24 C23 C22 O14 -178.2(2)
O16 C23 C22 C27 176.7(2)
C24 C23 C22 C27 -0.3(3)
C26 C27 C22 O14 -179.7(2)
C21 C27 C22 O14 -1.6(3)
C26 C27 C22 C23 2.5(3)
C21 C27 C22 C23 -179.3(2)
C6 C5 C4 C3 1.3(3)
C6 C5 C4 C7 179.5(2)
C13 C7 C4 C5 -86.6(3)
C29 C7 C4 C5 41.3(3)
C13 C7 C4 C3 91.6(3)
C29 C7 C4 C3 -140.5(2)
O7 C1 C2 O15 1.6(4)
C6 C1 C2 O15 -179.3(2)
O7 C1 C2 C3 -178.9(2)
C6 C1 C2 C3 0.2(4)
O15 C2 C3 O9 1.6(4)
C1 C2 C3 O9 -178.0(2)
O15 C2 C3 C4 -178.6(2)
C1 C2 C3 C4 1.9(4)
C5 C4 C3 O9 177.3(2)
C7 C4 C3 O9 -1.0(3)
C5 C4 C3 C2 -2.5(4)
C7 C4 C3 C2 179.2(2)
C6 C28 C35 C36 -171.47(19)
C25 C28 C35 C36 61.2(2)
C20 C14 C31 C32 -171.58(19)
C11 C14 C31 C32 61.6(2)
C4 C7 C29 C30 175.0(2)
C13 C7 C29 C30 -56.5(3)
C19 C18 C21 C27 -86.1(2)
C17 C18 C21 C27 91.6(2)
C19 C18 C21 C33 42.0(3)
C17 C18 C21 C33 -140.2(2)
C26 C27 C21 C18 87.1(2)
C22 C27 C21 C18 -90.9(2)
C26 C27 C21 C33 -39.9(3)
C22 C27 C21 C33 142.0(2)
C34 C33 C21 C18 174.12(19)
C34 C33 C21 C27 -59.5(3)
